data_2207352
loop_
_publ_author_name
'da Silva, Luiz Everson'
'Joussef, Antonio C.'
'Foro, Sabine'
'Schmidt, Boris'

_publ_section_title
;
 <i>N</i>-Benzyl-8-nitroquinolin-2-amine
;
_journal_coeditor_code SU6227
_journal_issue 11
_journal_name_full 'Acta Crystallographica Section E'
_journal_page_first o3837
_journal_page_last o3838
_journal_paper_doi 10.1107/S1600536805033908
_journal_volume 61
_journal_year 2005
_chemical_formula_iupac 'C16 H13 N3 O2'
_chemical_formula_moiety 'C16 H13 N3 O2'
_chemical_formula_sum 'C16 H13 N3 O2'
_chemical_formula_weight 279.29
_chemical_name_systematic
;
N-Benzyl-8-nitroquinolin-2-amine
;
_space_group_IT_number 7
_symmetry_cell_setting monoclinic
_symmetry_space_group_name_Hall 'P -2yc'
_symmetry_space_group_name_H-M 'P 1 c 1'
_atom_sites_solution_hydrogens geom
_atom_sites_solution_primary direct
_atom_sites_solution_secondary difmap
_audit_creation_method SHELXL-97
_cell_angle_alpha 90.00
_cell_angle_beta 93.960(10)
_cell_angle_gamma 90.00
_cell_formula_units_Z 4
_cell_length_a 7.4390(10)
_cell_length_b 11.2150(10)
_cell_length_c 16.5410(10)
_cell_measurement_reflns_used 25
_cell_measurement_temperature 299(2)
_cell_measurement_theta_max 19.40
_cell_measurement_theta_min 3.94
_cell_volume 1376.7(2)
_computing_cell_refinement
;
CAD-4/PC Software
;
_computing_data_collection
;
CAD-4/PC Software (Nonius, 1996)
;
_computing_data_reduction 'REDU4 (Stoe & Cie, 1987)'
_computing_molecular_graphics 'PLATON (Spek, 2003)'
_computing_publication_material SHELXL97
_computing_structure_refinement 'SHELXL97 (Sheldrick, 1997)'
_computing_structure_solution 'SHELXS97 (Sheldrick, 1997)'
_diffrn_ambient_temperature 299(2)
_diffrn_measured_fraction_theta_full 1.000
_diffrn_measured_fraction_theta_max 1.000
_diffrn_measurement_device_type 'Nonius CAD-4'
_diffrn_measurement_method \w/2\q
_diffrn_radiation_monochromator graphite
_diffrn_radiation_source 'fine-focus sealed tube'
_diffrn_radiation_type CuK\a
_diffrn_radiation_wavelength 1.54180
_diffrn_reflns_av_R_equivalents 0.0144
_diffrn_reflns_av_sigmaI/netI 0.0187
_diffrn_reflns_limit_h_max 0
_diffrn_reflns_limit_h_min -8
_diffrn_reflns_limit_k_max 1
_diffrn_reflns_limit_k_min -13
_diffrn_reflns_limit_l_max 19
_diffrn_reflns_limit_l_min -19
_diffrn_reflns_number 2913
_diffrn_reflns_theta_full 67.92
_diffrn_reflns_theta_max 67.92
_diffrn_reflns_theta_min 3.94
_diffrn_standards_decay_% 1.0
_diffrn_standards_interval_time 120
_diffrn_standards_number 3
_exptl_absorpt_coefficient_mu 0.748
_exptl_absorpt_correction_type none
_exptl_crystal_colour orange
_exptl_crystal_density_diffrn 1.348
_exptl_crystal_density_method 'not measured'
_exptl_crystal_description needle
_exptl_crystal_F_000 584
_exptl_crystal_size_max 0.68
_exptl_crystal_size_mid 0.20
_exptl_crystal_size_min 0.10
_refine_diff_density_max 0.163
_refine_diff_density_min -0.203
_refine_ls_abs_structure_details 'none; Friedel pairs merged'
_refine_ls_extinction_method none
_refine_ls_goodness_of_fit_ref 1.077
_refine_ls_hydrogen_treatment constr
_refine_ls_matrix_type full
_refine_ls_number_parameters 379
_refine_ls_number_reflns 2497
_refine_ls_number_restraints 2
_refine_ls_restrained_S_all 1.077
_refine_ls_R_factor_all 0.0530
_refine_ls_R_factor_gt 0.0459
_refine_ls_shift/su_max 0.001
_refine_ls_shift/su_mean 0.000
_refine_ls_structure_factor_coef Fsqd
_refine_ls_weighting_details 'calc w = 1/[\s^2^(Fo^2^)+(0.0853P)^2^+0.028P] where P = (Fo^2^+2Fc^2^)/3'
_refine_ls_weighting_scheme calc
_refine_ls_wR_factor_gt 0.1132
_refine_ls_wR_factor_ref 0.1185
_reflns_number_gt 2233
_reflns_number_total 2497
_reflns_threshold_expression I>2\s(I)
_cod_data_source_file su6227.cif
_cod_data_source_block I
_cod_original_sg_symbol_H-M 'P c'
_cod_database_code 2207352
_cod_database_fobs_code 2207352

loop_
_symmetry_equiv_pos_as_xyz
'x, y, z'
'x, -y, z+1/2'

loop_
_atom_site_label
_atom_site_fract_x
_atom_site_fract_y
_atom_site_fract_z
_atom_site_U_iso_or_equiv
_atom_site_adp_type
_atom_site_calc_flag
_atom_site_refinement_flags
_atom_site_occupancy
_atom_site_type_symbol
O1 0.6479(4) 0.0074(2) 0.56618(15) 0.0832(8) Uani d . 1 O
O2 0.7853(5) -0.1592(3) 0.55330(19) 0.0948(9) Uani d . 1 O
N1 0.8025(3) 0.1310(2) 0.43538(14) 0.0483(5) Uani d . 1 N
N2 0.9293(3) 0.3181(3) 0.43035(18) 0.0605(7) Uani d . 1 N
H2N 0.9479 0.3789 0.4002 0.073 Uiso d R 1 H
N3 0.7053(4) -0.0717(2) 0.52474(16) 0.0588(6) Uani d . 1 N
C1 0.7217(3) 0.0378(3) 0.39533(16) 0.0462(6) Uani d . 1 C
C2 0.8469(4) 0.2242(3) 0.39204(18) 0.0505(7) Uani d . 1 C
C3 0.8129(4) 0.2303(3) 0.3059(2) 0.0604(8) Uani d . 1 C
H3 0.8457 0.2976 0.2775 0.073 Uiso calc R 1 H
C4 0.7332(4) 0.1377(3) 0.26650(19) 0.0620(8) Uani d . 1 C
H4 0.7107 0.1407 0.2105 0.074 Uiso calc R 1 H
C5 0.6829(4) 0.0351(3) 0.30994(17) 0.0529(7) Uani d . 1 C
C6 0.6003(4) -0.0644(3) 0.2731(2) 0.0651(9) Uani d . 1 C
H6 0.5757 -0.0644 0.2172 0.078 Uiso calc R 1 H
C7 0.5544(5) -0.1619(3) 0.3166(2) 0.0661(8) Uani d . 1 C
H7 0.4986 -0.2270 0.2907 0.079 Uiso calc R 1 H
C8 0.5923(4) -0.1624(3) 0.4001(2) 0.0603(8) Uani d . 1 C
H8 0.5636 -0.2287 0.4304 0.072 Uiso calc R 1 H
C9 0.6720(4) -0.0653(3) 0.43729(18) 0.0504(6) Uani d . 1 C
C10 0.9608(4) 0.3268(3) 0.5174(2) 0.0646(8) Uani d . 1 C
H10A 1.0658 0.3764 0.5301 0.078 Uiso calc R 1 H
H10B 0.9865 0.2480 0.5395 0.078 Uiso calc R 1 H
C11 0.8005(4) 0.3792(3) 0.55762(18) 0.0563(7) Uani d . 1 C
C12 0.7751(7) 0.5012(3) 0.5620(3) 0.0828(11) Uani d . 1 C
H12 0.8612 0.5523 0.5430 0.099 Uiso calc R 1 H
C13 0.6242(9) 0.5482(5) 0.5940(3) 0.1075(18) Uani d . 1 C
H13 0.6086 0.6304 0.5963 0.129 Uiso calc R 1 H
C14 0.4991(8) 0.4743(6) 0.6219(3) 0.1050(17) Uani d . 1 C
H14 0.3967 0.5060 0.6430 0.126 Uiso calc R 1 H
C15 0.5216(6) 0.3532(5) 0.6195(2) 0.0809(11) Uani d . 1 C
H15 0.4355 0.3032 0.6395 0.097 Uiso calc R 1 H
C16 0.6725(5) 0.3054(3) 0.58721(19) 0.0618(8) Uani d . 1 C
H16 0.6874 0.2231 0.5855 0.074 Uiso calc R 1 H
O3 0.1486(5) 0.2968(2) 0.13557(17) 0.0872(8) Uani d . 1 O
O4 0.3004(6) 0.1769(4) 0.0676(2) 0.1184(12) Uani d . 1 O
N4 0.2999(3) 0.2281(2) 0.29424(14) 0.0507(6) Uani d . 1 N
N5 0.4277(4) 0.3376(3) 0.40077(18) 0.0663(7) Uani d . 1 N
H5N 0.4694 0.3440 0.4502 0.080 Uiso d R 1 H
N6 0.2144(4) 0.2006(3) 0.12596(18) 0.0671(7) Uani d . 1 N
C17 0.2232(3) 0.1241(3) 0.26696(19) 0.0499(6) Uani d . 1 C
C18 0.3450(4) 0.2359(3) 0.37237(19) 0.0549(7) Uani d . 1 C
C19 0.3129(4) 0.1431(4) 0.4288(2) 0.0657(9) Uani d . 1 C
H19 0.3458 0.1528 0.4836 0.079 Uiso calc R 1 H
C20 0.2355(4) 0.0426(4) 0.4017(2) 0.0663(9) Uani d . 1 C
H20 0.2132 -0.0181 0.4380 0.080 Uiso calc R 1 H
C21 0.1865(4) 0.0272(3) 0.3178(2) 0.0598(8) Uani d . 1 C
C22 0.1118(5) -0.0777(3) 0.2848(3) 0.0768(11) Uani d . 1 C
H22 0.0852 -0.1396 0.3194 0.092 Uiso calc R 1 H
C23 0.0767(6) -0.0923(4) 0.2038(3) 0.0828(11) Uani d . 1 C
H23 0.0276 -0.1633 0.1834 0.099 Uiso calc R 1 H
C24 0.1147(5) -0.0001(3) 0.1517(3) 0.0724(9) Uani d . 1 C
H24 0.0936 -0.0093 0.0960 0.087 Uiso calc R 1 H
C25 0.1841(4) 0.1053(3) 0.1832(2) 0.0567(7) Uani d . 1 C
C26 0.4415(4) 0.4442(3) 0.3536(2) 0.0658(8) Uani d . 1 C
H26A 0.4711 0.4229 0.2993 0.079 Uiso calc R 1 H
H26B 0.5388 0.4931 0.3775 0.079 Uiso calc R 1 H
C27 0.2689(4) 0.5159(3) 0.3488(2) 0.0547(7) Uani d . 1 C
C28 0.2263(5) 0.5870(3) 0.4127(2) 0.0669(9) Uani d . 1 C
H28 0.3081 0.5953 0.4575 0.080 Uiso calc R 1 H
C29 0.0630(7) 0.6461(3) 0.4108(3) 0.0805(11) Uani d . 1 C
H29 0.0359 0.6943 0.4540 0.097 Uiso calc R 1 H
C30 -0.0576(7) 0.6340(3) 0.3463(3) 0.0839(12) Uani d . 1 C
H30 -0.1672 0.6740 0.3457 0.101 Uiso calc R 1 H
C31 -0.0202(5) 0.5637(4) 0.2819(3) 0.0747(10) Uani d . 1 C
H31 -0.1038 0.5558 0.2378 0.090 Uiso calc R 1 H
C32 0.1439(5) 0.5041(3) 0.2831(2) 0.0602(8) Uani d . 1 C
H32 0.1700 0.4561 0.2396 0.072 Uiso calc R 1 H

loop_
_atom_site_aniso_label
_atom_site_aniso_U_11
_atom_site_aniso_U_22
_atom_site_aniso_U_33
_atom_site_aniso_U_12
_atom_site_aniso_U_13
_atom_site_aniso_U_23
O1 0.123(2) 0.0750(15) 0.0531(13) -0.0014(15) 0.0195(14) 0.0002(12)
O2 0.117(2) 0.0860(18) 0.0783(18) 0.0235(18) -0.0164(17) 0.0178(15)
N1 0.0330(11) 0.0640(14) 0.0488(12) 0.0063(10) 0.0094(9) 0.0059(11)
N2 0.0479(14) 0.0699(16) 0.0655(15) -0.0020(12) 0.0175(12) 0.0104(13)
N3 0.0659(17) 0.0584(15) 0.0517(14) -0.0065(13) 0.0005(12) 0.0047(12)
C1 0.0317(13) 0.0605(16) 0.0472(14) 0.0124(11) 0.0089(11) 0.0014(12)
C2 0.0308(13) 0.0645(18) 0.0578(16) 0.0076(12) 0.0143(11) 0.0083(14)
C3 0.0430(16) 0.081(2) 0.0595(18) 0.0107(15) 0.0206(14) 0.0172(16)
C4 0.0508(17) 0.092(2) 0.0441(15) 0.0162(17) 0.0102(13) 0.0079(16)
C5 0.0352(14) 0.078(2) 0.0468(14) 0.0160(13) 0.0105(11) 0.0006(14)
C6 0.0529(18) 0.091(2) 0.0516(17) 0.0201(17) 0.0028(13) -0.0132(17)
C7 0.0566(18) 0.071(2) 0.070(2) 0.0100(16) -0.0005(15) -0.0149(17)
C8 0.0573(19) 0.0599(17) 0.0637(19) 0.0103(15) 0.0033(14) -0.0051(14)
C9 0.0406(14) 0.0586(16) 0.0526(15) 0.0109(12) 0.0070(12) -0.0017(12)
C10 0.0443(17) 0.077(2) 0.072(2) -0.0063(15) -0.0015(14) 0.0044(17)
C11 0.0547(16) 0.0664(17) 0.0471(15) -0.0025(14) -0.0022(12) 0.0017(13)
C12 0.108(3) 0.065(2) 0.076(2) -0.003(2) 0.017(2) 0.0035(18)
C13 0.155(5) 0.086(3) 0.084(3) 0.037(3) 0.027(3) -0.001(2)
C14 0.115(4) 0.139(5) 0.063(2) 0.048(4) 0.021(2) -0.003(3)
C15 0.068(2) 0.118(3) 0.058(2) 0.004(2) 0.0135(16) 0.002(2)
C16 0.0587(18) 0.073(2) 0.0536(16) -0.0015(16) 0.0025(13) -0.0012(15)
O3 0.123(2) 0.0691(15) 0.0680(15) 0.0051(16) -0.0037(15) 0.0073(13)
O4 0.135(3) 0.136(3) 0.091(2) 0.024(3) 0.054(2) 0.022(2)
N4 0.0319(11) 0.0672(15) 0.0533(13) 0.0110(10) 0.0047(10) 0.0053(11)
N5 0.0482(15) 0.0868(19) 0.0623(16) 0.0112(14) -0.0082(12) -0.0016(14)
N6 0.0672(18) 0.0761(19) 0.0576(15) 0.0016(15) 0.0019(13) 0.0001(14)
C17 0.0294(13) 0.0602(16) 0.0605(16) 0.0130(12) 0.0068(11) 0.0065(13)
C18 0.0326(14) 0.075(2) 0.0570(16) 0.0182(13) 0.0033(12) 0.0036(14)
C19 0.0476(17) 0.095(3) 0.0547(17) 0.0268(18) 0.0067(13) 0.0130(17)
C20 0.0506(17) 0.078(2) 0.073(2) 0.0183(16) 0.0175(15) 0.0277(18)
C21 0.0369(15) 0.0675(19) 0.076(2) 0.0123(13) 0.0114(14) 0.0179(16)
C22 0.057(2) 0.065(2) 0.110(3) 0.0013(17) 0.018(2) 0.018(2)
C23 0.064(2) 0.072(2) 0.111(3) -0.0054(19) 0.001(2) -0.001(2)
C24 0.061(2) 0.072(2) 0.084(2) 0.0044(17) -0.0035(18) -0.0066(18)
C25 0.0414(15) 0.0633(17) 0.0661(18) 0.0105(13) 0.0077(13) 0.0053(14)
C26 0.0383(16) 0.084(2) 0.076(2) -0.0065(16) 0.0044(13) -0.0047(19)
C27 0.0516(16) 0.0555(16) 0.0575(16) -0.0101(13) 0.0066(12) 0.0024(13)
C28 0.079(2) 0.0577(18) 0.0638(19) -0.0130(17) 0.0030(17) -0.0019(14)
C29 0.108(3) 0.0545(18) 0.082(2) 0.008(2) 0.031(2) -0.0018(17)
C30 0.081(3) 0.062(2) 0.110(3) 0.021(2) 0.020(2) 0.012(2)
C31 0.065(2) 0.072(2) 0.085(2) 0.0080(18) -0.0098(18) 0.0122(19)
C32 0.0598(18) 0.0660(18) 0.0555(16) 0.0010(15) 0.0076(13) 0.0019(14)

loop_
_atom_type_symbol
_atom_type_description
_atom_type_scat_dispersion_real
_atom_type_scat_dispersion_imag
_atom_type_scat_source
C C 0.0181 0.0000 'International Tables Vol C Tables 4.2.6.8 and 6.1.1.4'
H H 0.0000 0.0000 'International Tables Vol C Tables 4.2.6.8 and 6.1.1.4'
N N 0.0311 0.0000 'International Tables Vol C Tables 4.2.6.8 and 6.1.1.4'
O O 0.0492 0.0000 'International Tables Vol C Tables 4.2.6.8 and 6.1.1.4'

loop_
_geom_angle_atom_site_label_1
_geom_angle_atom_site_label_2
_geom_angle_atom_site_label_3
_geom_angle
C2 N1 C1 117.6(2)
C2 N2 C10 123.8(3)
C2 N2 H2N 115.5
C10 N2 H2N 120.1
O1 N3 O2 123.2(3)
O1 N3 C9 118.9(3)
O2 N3 C9 117.9(3)
N1 C1 C9 120.9(2)
N1 C1 C5 123.7(3)
C9 C1 C5 115.4(3)
N1 C2 N2 118.9(3)
N1 C2 C3 122.9(3)
N2 C2 C3 118.2(3)
C4 C3 C2 119.2(3)
C4 C3 H3 120.4
C2 C3 H3 120.4
C3 C4 C5 120.3(3)
C3 C4 H4 119.9
C5 C4 H4 119.9
C6 C5 C4 123.4(3)
C6 C5 C1 120.3(3)
C4 C5 C1 116.3(3)
C7 C6 C5 122.0(3)
C7 C6 H6 119.0
C5 C6 H6 119.0
C6 C7 C8 119.1(3)
C6 C7 H7 120.5
C8 C7 H7 120.5
C9 C8 C7 119.8(3)
C9 C8 H8 120.1
C7 C8 H8 120.1
C8 C9 C1 123.5(3)
C8 C9 N3 116.6(3)
C1 C9 N3 119.9(3)
N2 C10 C11 112.5(3)
N2 C10 H10A 109.1
C11 C10 H10A 109.1
N2 C10 H10B 109.1
C11 C10 H10B 109.1
H10A C10 H10B 107.8
C16 C11 C12 118.4(4)
C16 C11 C10 120.4(3)
C12 C11 C10 121.2(3)
C13 C12 C11 121.1(4)
C13 C12 H12 119.5
C11 C12 H12 119.5
C14 C13 C12 119.7(5)
C14 C13 H13 120.2
C12 C13 H13 120.2
C13 C14 C15 120.6(5)
C13 C14 H14 119.7
C15 C14 H14 119.7
C14 C15 C16 120.0(4)
C14 C15 H15 120.0
C16 C15 H15 120.0
C11 C16 C15 120.2(4)
C11 C16 H16 119.9
C15 C16 H16 119.9
C18 N4 C17 117.1(3)
C18 N5 C26 123.9(3)
C18 N5 H5N 121.5
C26 N5 H5N 114.5
O3 N6 O4 122.7(4)
O3 N6 C25 119.4(3)
O4 N6 C25 117.8(3)
N4 C17 C21 123.8(3)
N4 C17 C25 120.4(3)
C21 C17 C25 115.7(3)
N4 C18 N5 118.2(3)
N4 C18 C19 123.4(3)
N5 C18 C19 118.4(3)
C20 C19 C18 119.1(3)
C20 C19 H19 120.4
C18 C19 H19 120.4
C19 C20 C21 120.5(3)
C19 C20 H20 119.7
C21 C20 H20 119.7
C22 C21 C17 120.3(4)
C22 C21 C20 123.6(3)
C17 C21 C20 116.1(3)
C23 C22 C21 122.1(4)
C23 C22 H22 118.9
C21 C22 H22 118.9
C22 C23 C24 119.3(4)
C22 C23 H23 120.4
C24 C23 H23 120.4
C25 C24 C23 119.5(4)
C25 C24 H24 120.2
C23 C24 H24 120.2
C24 C25 C17 123.0(3)
C24 C25 N6 117.1(3)
C17 C25 N6 119.9(3)
N5 C26 C27 112.3(3)
N5 C26 H26A 109.2
C27 C26 H26A 109.2
N5 C26 H26B 109.2
C27 C26 H26B 109.2
H26A C26 H26B 107.9
C28 C27 C32 118.6(3)
C28 C27 C26 120.4(3)
C32 C27 C26 120.8(3)
C27 C28 C29 120.5(4)
C27 C28 H28 119.7
C29 C28 H28 119.7
C30 C29 C28 120.3(4)
C30 C29 H29 119.9
C28 C29 H29 119.9
C29 C30 C31 120.8(4)
C29 C30 H30 119.6
C31 C30 H30 119.6
C30 C31 C32 119.4(4)
C30 C31 H31 120.3
C32 C31 H31 120.3
C27 C32 C31 120.4(3)
C27 C32 H32 119.8
C31 C32 H32 119.8

loop_
_geom_bond_atom_site_label_1
_geom_bond_atom_site_label_2
_geom_bond_distance
O1 N3 1.217(4)
O2 N3 1.225(4)
N1 C2 1.323(4)
N1 C1 1.356(4)
N2 C2 1.354(4)
N2 C10 1.446(5)
N2 H2N 0.8617
N3 C9 1.452(4)
C1 C9 1.411(4)
C1 C5 1.422(4)
C2 C3 1.432(4)
C3 C4 1.342(5)
C3 H3 0.9300
C4 C5 1.420(5)
C4 H4 0.9300
C5 C6 1.393(5)
C6 C7 1.365(6)
C6 H6 0.9300
C7 C8 1.390(5)
C7 H7 0.9300
C8 C9 1.366(4)
C8 H8 0.9300
C10 C11 1.522(5)
C10 H10A 0.9700
C10 H10B 0.9700
C11 C16 1.377(5)
C11 C12 1.385(5)
C12 C13 1.378(7)
C12 H12 0.9300
C13 C14 1.351(8)
C13 H13 0.9300
C14 C15 1.369(7)
C14 H14 0.9300
C15 C16 1.384(5)
C15 H15 0.9300
C16 H16 0.9300
O3 N6 1.200(4)
O4 N6 1.224(4)
N4 C18 1.316(4)
N4 C17 1.362(4)
N5 C18 1.364(5)
N5 C26 1.435(5)
N5 H5N 0.8571
N6 C25 1.455(4)
C17 C21 1.412(4)
C17 C25 1.412(4)
C18 C19 1.429(5)
C19 C20 1.328(5)
C19 H19 0.9300
C20 C21 1.422(5)
C20 H20 0.9300
C21 C22 1.396(6)
C22 C23 1.357(6)
C22 H22 0.9300
C23 C24 1.387(6)
C23 H23 0.9300
C24 C25 1.377(5)
C24 H24 0.9300
C26 C27 1.512(5)
C26 H26A 0.9700
C26 H26B 0.9700
C27 C28 1.379(5)
C27 C32 1.388(5)
C28 C29 1.382(6)
C28 H28 0.9300
C29 C30 1.352(7)
C29 H29 0.9300
C30 C31 1.370(6)
C30 H30 0.9300
C31 C32 1.391(5)
C31 H31 0.9300
C32 H32 0.9300

loop_
_geom_torsion_atom_site_label_1
_geom_torsion_atom_site_label_2
_geom_torsion_atom_site_label_3
_geom_torsion_atom_site_label_4
_geom_torsion
C2 N1 C1 C9 179.4(2)
C2 N1 C1 C5 0.2(3)
C1 N1 C2 N2 -179.4(2)
C1 N1 C2 C3 0.1(4)
C10 N2 C2 N1 -4.6(4)
C10 N2 C2 C3 175.8(3)
N1 C2 C3 C4 -0.3(4)
N2 C2 C3 C4 179.3(3)
C2 C3 C4 C5 0.1(4)
C3 C4 C5 C6 -179.8(3)
C3 C4 C5 C1 0.1(4)
N1 C1 C5 C6 179.6(3)
C9 C1 C5 C6 0.4(4)
N1 C1 C5 C4 -0.3(4)
C9 C1 C5 C4 -179.5(2)
C4 C5 C6 C7 179.7(3)
C1 C5 C6 C7 -0.2(4)
C5 C6 C7 C8 -0.5(5)
C6 C7 C8 C9 1.0(5)
C7 C8 C9 C1 -0.8(4)
C7 C8 C9 N3 179.2(3)
N1 C1 C9 C8 -179.1(3)
C5 C1 C9 C8 0.1(4)
N1 C1 C9 N3 0.9(4)
C5 C1 C9 N3 -179.9(2)
O1 N3 C9 C8 -126.1(3)
O2 N3 C9 C8 51.6(4)
O1 N3 C9 C1 53.9(4)
O2 N3 C9 C1 -128.4(3)
C2 N2 C10 C11 -86.2(4)
N2 C10 C11 C16 93.7(4)
N2 C10 C11 C12 -83.2(4)
C16 C11 C12 C13 -1.0(6)
C10 C11 C12 C13 176.0(4)
C11 C12 C13 C14 0.3(8)
C12 C13 C14 C15 0.6(8)
C13 C14 C15 C16 -0.8(7)
C12 C11 C16 C15 0.8(5)
C10 C11 C16 C15 -176.2(3)
C14 C15 C16 C11 0.1(6)
C18 N4 C17 C21 1.6(4)
C18 N4 C17 C25 -175.0(2)
C17 N4 C18 N5 177.8(2)
C17 N4 C18 C19 -1.8(4)
C26 N5 C18 N4 10.9(4)
C26 N5 C18 C19 -169.5(3)
N4 C18 C19 C20 0.8(4)
N5 C18 C19 C20 -178.8(3)
C18 C19 C20 C21 0.5(4)
N4 C17 C21 C22 -178.3(3)
C25 C17 C21 C22 -1.6(4)
N4 C17 C21 C20 -0.4(4)
C25 C17 C21 C20 176.4(3)
C19 C20 C21 C22 177.2(3)
C19 C20 C21 C17 -0.7(4)
C17 C21 C22 C23 1.9(5)
C20 C21 C22 C23 -175.9(3)
C21 C22 C23 C24 -0.5(6)
C22 C23 C24 C25 -1.3(6)
C23 C24 C25 C17 1.6(5)
C23 C24 C25 N6 -177.5(3)
N4 C17 C25 C24 176.7(3)
C21 C17 C25 C24 -0.1(4)
N4 C17 C25 N6 -4.2(4)
C21 C17 C25 N6 179.0(3)
O3 N6 C25 C24 125.7(3)
O4 N6 C25 C24 -51.1(5)
O3 N6 C25 C17 -53.4(4)
O4 N6 C25 C17 129.8(4)
C18 N5 C26 C27 79.1(4)
N5 C26 C27 C28 78.8(4)
N5 C26 C27 C32 -96.0(4)
C32 C27 C28 C29 -0.6(5)
C26 C27 C28 C29 -175.5(3)
C27 C28 C29 C30 0.5(6)
C28 C29 C30 C31 -0.2(6)
C29 C30 C31 C32 0.0(6)
C28 C27 C32 C31 0.4(5)
C26 C27 C32 C31 175.3(3)
C30 C31 C32 C27 -0.1(5)

loop_
_cod_related_entry_id
_cod_related_entry_database
_cod_related_entry_code
1 ChemSpider 24734694
